data_4125102
loop_
_publ_author_name
'Kim, Byoungmoo'
'Chinn, Alex J.'
'Fandrick, Daniel R.'
'Senanayake, Chris H.'
'Singer, Robert A.'
'Miller, Scott J.'

_publ_contact_author
;
 Prof. Scott J. Miller  
 The Department of Chemistry 
 Yale University 
 P. O. Box 208107 
 New Haven 
 Connecticut 06520 USA.
;
_publ_section_title
;
 Distal Stereocontrol Using Guanidinylated Peptides as Multifunctional
 Ligands: Desymmetrization of Diarylmethanes via Ullman Cross-Coupling.
;
_journal_issue 25
_journal_name_full 'Journal of the American Chemical Society'
_journal_page_first 7939
_journal_page_last 7945
_journal_paper_doi 10.1021/jacs.6b03444
_journal_volume 138
_journal_year 2016
_chemical_formula_moiety 'C8 H18 N3 O2, F6 P'
_chemical_formula_sum 'C8 H18 F6 N3 O2 P'
_chemical_formula_weight 333.22
_space_group_crystal_system monoclinic
_space_group_IT_number 14
_space_group_name_Hall '-P 2yn'
_space_group_name_H-M_alt 'P 1 21/n 1'
_symmetry_space_group_name_Hall '-P 2yn'
_symmetry_space_group_name_H-M 'P 1 21/n 1'
_atom_sites_solution_hydrogens mixed
_atom_sites_solution_primary direct
_atom_sites_solution_secondary difmap
_audit_creation_method SHELXL-2014/6
_cell_angle_alpha 90
_cell_angle_beta 97.955(7)
_cell_angle_gamma 90
_cell_formula_units_Z 4
_cell_length_a 10.8788(3)
_cell_length_b 8.3292(2)
_cell_length_c 15.9771(11)
_cell_measurement_reflns_used 46271
_cell_measurement_temperature 93(2)
_cell_measurement_theta_max 27.5
_cell_measurement_theta_min 3.1
_cell_volume 1433.78(11)
_computing_cell_refinement 'CrystalClear-SM Expert 2.0 r15 (Rigaku, 2011)'
_computing_data_collection 'CrystalClear-SM Expert 2.0 r15 (Rigaku, 2011)'
_computing_data_reduction 'CrystalClear-SM Expert 2.0 r15 (Rigaku, 2011)'
_computing_molecular_graphics
;
Dolomanov, O.V.; Bourhis, L.J.; Gildea, R.J.; Howard, J.A.K.; Puschmann, H., 
OLEX2: A complete structure solution, refinement and analysis program
(2009). J. Appl. Cryst., 42, 339-341.
;
_computing_publication_material 'SHELXL-2013 (Sheldrick, 2013)'
_computing_structure_refinement 'SHELXL-2014/6 (Sheldrick, 2014)'
_computing_structure_solution 'SHELXS-2013 (Sheldrick, 2013)'
_diffrn_ambient_temperature 93(2)
_diffrn_detector_area_resol_mean 10
_diffrn_measured_fraction_theta_full 0.998
_diffrn_measured_fraction_theta_max 0.999
_diffrn_measurement_device_type 'Rigaku R-AXIS RAPID imaging plate'
_diffrn_measurement_method \w
_diffrn_radiation_type MoK\a
_diffrn_radiation_wavelength 0.71075
_diffrn_reflns_av_R_equivalents 0.0269
_diffrn_reflns_av_unetI/netI 0.0096
_diffrn_reflns_Laue_measured_fraction_full 0.998
_diffrn_reflns_Laue_measured_fraction_max 0.999
_diffrn_reflns_limit_h_max 14
_diffrn_reflns_limit_h_min -14
_diffrn_reflns_limit_k_max 10
_diffrn_reflns_limit_k_min -10
_diffrn_reflns_limit_l_max 20
_diffrn_reflns_limit_l_min -20
_diffrn_reflns_number 55844
_diffrn_reflns_point_group_measured_fraction_full 0.998
_diffrn_reflns_point_group_measured_fraction_max 0.999
_diffrn_reflns_theta_full 25.242
_diffrn_reflns_theta_max 27.478
_diffrn_reflns_theta_min 3.091
_diffrn_source 'Sealed Tube'
_exptl_absorpt_coefficient_mu 0.264
_exptl_absorpt_correction_T_max 0.947
_exptl_absorpt_correction_T_min 0.857
_exptl_absorpt_correction_type multi-scan
_exptl_absorpt_process_details 'Jacobson, R. (1998) Private Communication'
_exptl_crystal_colour Colorless
_exptl_crystal_density_diffrn 1.544
_exptl_crystal_density_method 'not measured'
_exptl_crystal_description Block
_exptl_crystal_F_000 688
_exptl_crystal_size_max 0.230
_exptl_crystal_size_mid 0.220
_exptl_crystal_size_min 0.210
_refine_diff_density_max 0.605
_refine_diff_density_min -0.485
_refine_diff_density_rms 0.054
_refine_ls_extinction_method none
_refine_ls_goodness_of_fit_ref 1.061
_refine_ls_hydrogen_treatment mixed
_refine_ls_matrix_type full
_refine_ls_number_parameters 226
_refine_ls_number_reflns 3274
_refine_ls_number_restraints 117
_refine_ls_restrained_S_all 1.135
_refine_ls_R_factor_all 0.0419
_refine_ls_R_factor_gt 0.0393
_refine_ls_shift/su_max 0.000
_refine_ls_shift/su_mean 0.000
_refine_ls_structure_factor_coef Fsqd
_refine_ls_weighting_details 'w=1/[\s^2^(Fo^2^)+(0.0490P)^2^+1.0595P] where P=(Fo^2^+2Fc^2^)/3'
_refine_ls_weighting_scheme calc
_refine_ls_wR_factor_gt 0.1019
_refine_ls_wR_factor_ref 0.1037
_reflns_Friedel_coverage 0.000
_reflns_number_gt 3027
_reflns_number_total 3274
_reflns_threshold_expression 'I > 2\s(I)'
_cod_data_source_file ja6b03444_si_004.cif
_cod_data_source_block spider-14123
_cod_depositor_comments 'Adding full bibliography for 4125098--4125102.cif.'
_cod_database_code 4125102
_shelx_space_group_comment
; 
The symmetry employed for this shelxl refinement is uniquely defined 
by the following loop, which should always be used as a source of 
symmetry information in preference to the above space-group names. 
They are only intended as comments. 
;
_shelx_estimated_absorpt_t_min 0.942
_shelx_estimated_absorpt_t_max 0.947
_shelxl_version_number 2014/6

loop_
_space_group_symop_operation_xyz
'x, y, z'
'-x+1/2, y+1/2, -z+1/2'
'-x, -y, -z'
'x-1/2, -y-1/2, z-1/2'

loop_
_atom_site_label
_atom_site_type_symbol
_atom_site_fract_x
_atom_site_fract_y
_atom_site_fract_z
_atom_site_U_iso_or_equiv
_atom_site_adp_type
_atom_site_occupancy
_atom_site_site_symmetry_order
_atom_site_calc_flag
_atom_site_refinement_flags_posn
_atom_site_refinement_flags_adp
_atom_site_refinement_flags_occupancy
_atom_site_disorder_assembly
_atom_site_disorder_group
P1 P 0.05117(4) 0.91125(5) 0.32573(3) 0.02680(13) Uani 1 1 d . U . . .
F1 F -0.04465(11) 0.85638(14) 0.24557(8) 0.0473(3) Uani 1 1 d . U . . .
F2 F 0.14983(10) 0.96230(12) 0.40574(6) 0.0356(3) Uani 1 1 d . U . . .
F3A F 0.16517(15) 0.8404(2) 0.27828(10) 0.0365(3) Uani 0.75 1 d . U P A 1
F3B F 0.1387(6) 0.9534(15) 0.2774(4) 0.089(2) Uani 0.25 1 d . U P A 2
F4A F 0.0411(3) 0.7371(3) 0.36654(19) 0.0450(7) Uani 0.75 1 d . U P A 1
F4B F 0.0827(9) 0.7393(10) 0.3512(7) 0.067(3) Uani 0.25 1 d . U P A 2
F5A F -0.05606(16) 0.9780(3) 0.36715(13) 0.0600(5) Uani 0.75 1 d . U P A 1
F5B F -0.0571(6) 0.8791(9) 0.3971(4) 0.0611(15) Uani 0.25 1 d . U P A 2
F6A F 0.07087(17) 1.08002(16) 0.27984(10) 0.0395(4) Uani 0.75 1 d . U P A 1
F6B F -0.0069(6) 1.0939(6) 0.3238(4) 0.0646(16) Uani 0.25 1 d . U P A 2
O1 O 0.44958(10) 0.97962(13) 0.64815(7) 0.0243(2) Uani 1 1 d . . . . .
O2 O 0.48165(11) 0.79803(16) 0.54865(7) 0.0318(3) Uani 1 1 d . . . . .
N1 N 0.22909(13) 0.71214(15) 0.52967(8) 0.0230(3) Uani 1 1 d . . . . .
H1 H 0.2056(19) 0.741(3) 0.4831(14) 0.030(5) Uiso 1 1 d . . . . .
N2 N 0.26337(12) 0.46755(15) 0.46889(8) 0.0230(3) Uani 1 1 d . . . . .
N3 N 0.23913(12) 0.47933(15) 0.61061(8) 0.0226(3) Uani 1 1 d . . . . .
C1 C 0.58043(15) 1.0200(2) 0.66045(11) 0.0307(3) Uani 1 1 d . . . . .
H1A H 0.6056 1.0525 0.6064 0.046 Uiso 1 1 calc R U . . .
H1B H 0.6289 0.9262 0.6824 0.046 Uiso 1 1 calc R U . . .
H1C H 0.5953 1.1087 0.7009 0.046 Uiso 1 1 calc R U . . .
C2 C 0.41496(14) 0.86409(18) 0.59209(9) 0.0218(3) Uani 1 1 d . . . . .
C3 C 0.27818(14) 0.82989(17) 0.59184(10) 0.0243(3) Uani 1 1 d . . . . .
H3A H 0.2652 0.7913 0.6486 0.029 Uiso 1 1 calc R U . . .
H3B H 0.2312 0.9312 0.5808 0.029 Uiso 1 1 calc R U . . .
C4 C 0.24507(12) 0.55246(17) 0.53692(9) 0.0188(3) Uani 1 1 d . . . . .
C5 C 0.32335(19) 0.5366(2) 0.40057(10) 0.0334(4) Uani 1 1 d . . . . .
H5A H 0.2599 0.5674 0.3537 0.050 Uiso 1 1 calc R U . . .
H5B H 0.3792 0.4570 0.3809 0.050 Uiso 1 1 calc R U . . .
H5C H 0.3711 0.6317 0.4215 0.050 Uiso 1 1 calc R U . . .
C6 C 0.21314(16) 0.3052(2) 0.45327(11) 0.0298(3) Uani 1 1 d . . . . .
H6A H 0.2811 0.2271 0.4611 0.045 Uiso 1 1 calc R U . . .
H6B H 0.1702 0.2982 0.3953 0.045 Uiso 1 1 calc R U . . .
H6C H 0.1545 0.2818 0.4930 0.045 Uiso 1 1 calc R U . . .
C7 C 0.16282(17) 0.5385(2) 0.67254(11) 0.0330(4) Uani 1 1 d . . . . .
H7A H 0.2167 0.5809 0.7218 0.049 Uiso 1 1 calc R U . . .
H7B H 0.1126 0.4503 0.6902 0.049 Uiso 1 1 calc R U . . .
H7C H 0.1080 0.6240 0.6471 0.049 Uiso 1 1 calc R U . . .
C8 C 0.31081(18) 0.33375(19) 0.63490(11) 0.0334(4) Uani 1 1 d . . . . .
H8A H 0.2544 0.2419 0.6340 0.050 Uiso 1 1 calc R U . . .
H8B H 0.3559 0.3469 0.6920 0.050 Uiso 1 1 calc R U . . .
H8C H 0.3701 0.3151 0.5950 0.050 Uiso 1 1 calc R U . . .

loop_
_atom_site_aniso_label
_atom_site_aniso_U_11
_atom_site_aniso_U_22
_atom_site_aniso_U_33
_atom_site_aniso_U_23
_atom_site_aniso_U_13
_atom_site_aniso_U_12
P1 0.0242(2) 0.0233(2) 0.0300(2) 0.00041(15) -0.00631(16) -0.00072(15)
F1 0.0449(6) 0.0398(6) 0.0489(7) -0.0041(5) -0.0233(5) -0.0007(5)
F2 0.0401(6) 0.0278(5) 0.0339(5) 0.0041(4) -0.0123(4) -0.0087(4)
F3A 0.0356(8) 0.0405(8) 0.0345(8) -0.0047(6) 0.0092(6) 0.0075(6)
F3B 0.054(3) 0.184(8) 0.032(3) 0.015(4) 0.015(2) -0.029(4)
F4A 0.0526(13) 0.0408(12) 0.0374(11) 0.0132(9) -0.0081(9) -0.0284(11)
F4B 0.097(7) 0.032(3) 0.059(5) -0.021(3) -0.035(4) 0.024(3)
F5A 0.0323(8) 0.0900(16) 0.0606(12) -0.0212(11) 0.0169(8) 0.0192(10)
F5B 0.049(3) 0.082(4) 0.055(3) 0.004(3) 0.018(2) -0.021(3)
F6A 0.0590(10) 0.0203(6) 0.0341(8) 0.0043(5) -0.0124(7) 0.0009(6)
F6B 0.080(4) 0.026(2) 0.073(4) 0.004(2) -0.042(3) -0.005(2)
O1 0.0239(5) 0.0219(5) 0.0277(5) -0.0022(4) 0.0063(4) -0.0005(4)
O2 0.0281(6) 0.0405(7) 0.0275(6) -0.0065(5) 0.0067(4) 0.0090(5)
N1 0.0312(7) 0.0184(6) 0.0188(6) 0.0001(5) 0.0010(5) 0.0044(5)
N2 0.0297(6) 0.0192(6) 0.0201(6) -0.0039(5) 0.0032(5) 0.0009(5)
N3 0.0285(6) 0.0196(6) 0.0195(6) -0.0003(5) 0.0031(5) -0.0047(5)
C1 0.0242(7) 0.0361(9) 0.0316(8) 0.0005(7) 0.0029(6) -0.0025(6)
C2 0.0261(7) 0.0191(7) 0.0202(6) 0.0029(5) 0.0036(5) 0.0054(5)
C3 0.0275(7) 0.0174(7) 0.0295(7) -0.0056(6) 0.0089(6) -0.0002(6)
C4 0.0173(6) 0.0191(6) 0.0193(6) -0.0017(5) 0.0001(5) -0.0005(5)
C5 0.0494(10) 0.0300(8) 0.0235(7) -0.0015(6) 0.0142(7) 0.0053(7)
C6 0.0335(8) 0.0235(7) 0.0311(8) -0.0109(6) -0.0006(6) -0.0021(6)
C7 0.0377(9) 0.0377(9) 0.0265(8) -0.0072(7) 0.0150(7) -0.0154(7)
C8 0.0475(10) 0.0204(7) 0.0290(8) 0.0050(6) -0.0066(7) -0.0031(7)

loop_
_atom_type_symbol
_atom_type_description
_atom_type_scat_dispersion_real
_atom_type_scat_dispersion_imag
_atom_type_scat_source
C C 0.0033 0.0016 'International Tables Vol C Tables 4.2.6.8 and 6.1.1.4'
H H 0.0000 0.0000 'International Tables Vol C Tables 4.2.6.8 and 6.1.1.4'
F F 0.0171 0.0103 'International Tables Vol C Tables 4.2.6.8 and 6.1.1.4'
N N 0.0061 0.0033 'International Tables Vol C Tables 4.2.6.8 and 6.1.1.4'
O O 0.0106 0.0060 'International Tables Vol C Tables 4.2.6.8 and 6.1.1.4'
P P 0.1023 0.0942 'International Tables Vol C Tables 4.2.6.8 and 6.1.1.4'

loop_
_geom_angle_atom_site_label_1
_geom_angle_atom_site_label_2
_geom_angle_atom_site_label_3
_geom_angle
F3B P1 F4B 104.3(6)
F5A P1 F4A 93.12(15)
F3B P1 F1 92.8(3)
F4B P1 F1 92.5(4)
F5A P1 F1 89.93(9)
F4A P1 F1 89.63(13)
F3B P1 F2 86.6(3)
F4B P1 F2 86.2(4)
F5A P1 F2 91.44(9)
F4A P1 F2 89.51(12)
F1 P1 F2 178.42(7)
F5A P1 F6A 92.14(13)
F4A P1 F6A 174.72(13)
F1 P1 F6A 89.88(7)
F2 P1 F6A 90.85(7)
F3B P1 F6B 92.7(6)
F4B P1 F6B 162.0(5)
F1 P1 F6B 92.46(18)
F2 P1 F6B 89.03(18)
F5A P1 F3A 178.39(11)
F4A P1 F3A 87.77(12)
F1 P1 F3A 88.73(8)
F2 P1 F3A 89.90(7)
F6A P1 F3A 86.96(9)
F3B P1 F5B 172.3(5)
F4B P1 F5B 80.2(5)
F1 P1 F5B 93.1(2)
F2 P1 F5B 87.6(2)
F6B P1 F5B 82.2(4)
C2 O1 C1 116.08(12)
C4 N1 C3 125.54(13)
C4 N1 H1 113.6(16)
C3 N1 H1 119.0(16)
C4 N2 C5 122.06(13)
C4 N2 C6 122.22(13)
C5 N2 C6 115.42(13)
C4 N3 C7 122.97(14)
C4 N3 C8 121.49(13)
C7 N3 C8 115.54(14)
O1 C1 H1A 109.5
O1 C1 H1B 109.5
H1A C1 H1B 109.5
O1 C1 H1C 109.5
H1A C1 H1C 109.5
H1B C1 H1C 109.5
O2 C2 O1 125.48(15)
O2 C2 C3 125.63(14)
O1 C2 C3 108.89(12)
N1 C3 C2 113.53(12)
N1 C3 H3A 108.9
C2 C3 H3A 108.9
N1 C3 H3B 108.9
C2 C3 H3B 108.9
H3A C3 H3B 107.7
N2 C4 N3 120.48(13)
N2 C4 N1 119.10(13)
N3 C4 N1 120.39(13)
N2 C5 H5A 109.5
N2 C5 H5B 109.5
H5A C5 H5B 109.5
N2 C5 H5C 109.5
H5A C5 H5C 109.5
H5B C5 H5C 109.5
N2 C6 H6A 109.5
N2 C6 H6B 109.5
H6A C6 H6B 109.5
N2 C6 H6C 109.5
H6A C6 H6C 109.5
H6B C6 H6C 109.5
N3 C7 H7A 109.5
N3 C7 H7B 109.5
H7A C7 H7B 109.5
N3 C7 H7C 109.5
H7A C7 H7C 109.5
H7B C7 H7C 109.5
N3 C8 H8A 109.5
N3 C8 H8B 109.5
H8A C8 H8B 109.5
N3 C8 H8C 109.5
H8A C8 H8C 109.5
H8B C8 H8C 109.5

loop_
_geom_bond_atom_site_label_1
_geom_bond_atom_site_label_2
_geom_bond_distance
P1 F3B 1.352(6)
P1 F4B 1.515(9)
P1 F5A 1.5236(16)
P1 F4A 1.600(2)
P1 F1 1.6020(11)
P1 F2 1.6084(10)
P1 F6A 1.6135(15)
P1 F6B 1.646(5)
P1 F3A 1.6495(15)
P1 F5B 1.770(6)
O1 C2 1.3328(18)
O1 C1 1.4493(19)
O2 C2 1.2042(18)
N1 C4 1.3442(19)
N1 C3 1.4446(19)
N1 H1 0.79(2)
N2 C4 1.3345(18)
N2 C5 1.465(2)
N2 C6 1.467(2)
N3 C4 1.3351(18)
N3 C7 1.462(2)
N3 C8 1.465(2)
C1 H1A 0.9800
C1 H1B 0.9800
C1 H1C 0.9800
C2 C3 1.515(2)
C3 H3A 0.9900
C3 H3B 0.9900
C5 H5A 0.9800
C5 H5B 0.9800
C5 H5C 0.9800
C6 H6A 0.9800
C6 H6B 0.9800
C6 H6C 0.9800
C7 H7A 0.9800
C7 H7B 0.9800
C7 H7C 0.9800
C8 H8A 0.9800
C8 H8B 0.9800
C8 H8C 0.9800

loop_
_geom_hbond_atom_site_label_D
_geom_hbond_atom_site_label_H
_geom_hbond_atom_site_label_A
_geom_hbond_distance_DH
_geom_hbond_distance_HA
_geom_hbond_distance_DA
_geom_hbond_angle_DHA
N1 H1 F2 0.79(2) 2.26(2) 2.9210(16) 142(2)
N1 H1 F4A 0.79(2) 2.40(2) 3.089(3) 146.9(19)
N1 H1 F4B 0.79(2) 2.33(2) 3.075(10) 157(2)

loop_
_geom_torsion_atom_site_label_1
_geom_torsion_atom_site_label_2
_geom_torsion_atom_site_label_3
_geom_torsion_atom_site_label_4
_geom_torsion
C1 O1 C2 O2 -4.0(2)
C1 O1 C2 C3 176.11(12)
C4 N1 C3 C2 77.50(19)
O2 C2 C3 N1 -3.1(2)
O1 C2 C3 N1 176.76(12)
C5 N2 C4 N3 -152.54(15)
C6 N2 C4 N3 34.2(2)
C5 N2 C4 N1 29.4(2)
C6 N2 C4 N1 -143.92(15)
C7 N3 C4 N2 -148.47(14)
C8 N3 C4 N2 32.2(2)
C7 N3 C4 N1 29.6(2)
C8 N3 C4 N1 -149.76(14)
C3 N1 C4 N2 -141.25(15)
C3 N1 C4 N3 40.7(2)
